data_7216276
loop_
_publ_author_name
'Trivedi, Darshak R.'
'Ballabh, Amar'
'Dastidar, Parthasarathi'

_publ_section_title
;
 Supramolecular assemblies in salts and co-crystals of imidazoles with
 dicarboxylic acids
;
_journal_issue 64
_journal_name_full CrystEngComm
_journal_page_first 358
_journal_paper_doi 10.1039/b309216j
_journal_volume 5
_journal_year 2003
_chemical_formula_sum 'C15 H16 N2 O4'
_chemical_formula_weight 288.30
_chemical_name_common '2-Phenyl imidazolium hydrogen cyclobutane-1,1-dicarboxylate 1'
_chemical_name_systematic
;
?
;
_space_group_IT_number 61
_symmetry_cell_setting orthorhombic
_symmetry_space_group_name_Hall '-P 2ac 2ab'
_symmetry_space_group_name_H-M 'P b c a'
_atom_sites_solution_hydrogens geom
_atom_sites_solution_primary direct
_atom_sites_solution_secondary difmap
_audit_creation_method SHELXL-97
_cell_angle_alpha 90.00
_cell_angle_beta 90.00
_cell_angle_gamma 90.00
_cell_formula_units_Z 8
_cell_length_a 19.763(9)
_cell_length_b 13.835(4)
_cell_length_c 10.175(4)
_cell_measurement_reflns_used 25
_cell_measurement_temperature 293(2)
_cell_measurement_theta_max 12
_cell_measurement_theta_min 8
_cell_volume 2782.1(19)
_computing_cell_refinement CAD4-PC
_computing_data_collection CAD4-PC
_computing_data_reduction NRCVAX
_computing_molecular_graphics 'PLATON, MERCURY 1.1.1'
_computing_structure_refinement 'SHELXL-97 (Sheldrick, 1997)'
_computing_structure_solution 'SHELXS-97 (Sheldrick, 1990)'
_diffrn_ambient_temperature 293(2)
_diffrn_measured_fraction_theta_full 0.871
_diffrn_measured_fraction_theta_max 0.871
_diffrn_measurement_device_type CAD4
_diffrn_measurement_method 'OMEGA TWO THETA'
_diffrn_radiation_monochromator graphite
_diffrn_radiation_source 'fine-focus sealed tube'
_diffrn_radiation_type MoK\a
_diffrn_radiation_wavelength 0.70930
_diffrn_reflns_av_R_equivalents 0.0390
_diffrn_reflns_av_sigmaI/netI 0.0491
_diffrn_reflns_limit_h_max 0
_diffrn_reflns_limit_h_min -21
_diffrn_reflns_limit_k_max 0
_diffrn_reflns_limit_k_min -14
_diffrn_reflns_limit_l_max 10
_diffrn_reflns_limit_l_min -10
_diffrn_reflns_number 3427
_diffrn_reflns_theta_full 22.49
_diffrn_reflns_theta_max 22.49
_diffrn_reflns_theta_min 2.06
_diffrn_standards_decay_% NIL
_diffrn_standards_interval_time 1HR
_diffrn_standards_number 3
_exptl_absorpt_coefficient_mu 0.101
_exptl_crystal_colour colourless
_exptl_crystal_density_diffrn 1.377
_exptl_crystal_density_method 'not measured'
_exptl_crystal_description plate
_exptl_crystal_F_000 1216
_exptl_crystal_size_max 0.19mm
_exptl_crystal_size_mid 0.16mm
_exptl_crystal_size_min 0.11mm
_refine_diff_density_max 0.177
_refine_diff_density_min -0.295
_refine_diff_density_rms 0.062
_refine_ls_extinction_method none
_refine_ls_goodness_of_fit_ref 0.952
_refine_ls_hydrogen_treatment mixed
_refine_ls_matrix_type full
_refine_ls_number_parameters 251
_refine_ls_number_reflns 1819
_refine_ls_number_restraints 0
_refine_ls_restrained_S_all 0.952
_refine_ls_R_factor_all 0.0773
_refine_ls_R_factor_gt 0.0438
_refine_ls_shift/su_max 0.000
_refine_ls_shift/su_mean 0.000
_refine_ls_structure_factor_coef Fsqd
_refine_ls_weighting_details 'w=1/[\s^2^(Fo^2^)+(0.0655P)^2^+0.0000P] where P=(Fo^2^+2Fc^2^)/3'
_refine_ls_weighting_scheme calc
_refine_ls_wR_factor_gt 0.0963
_refine_ls_wR_factor_ref 0.1069
_reflns_number_gt 1200
_reflns_number_total 1819
_reflns_threshold_expression >2sigma(I)
_cod_data_source_file b309216j.txt
_cod_data_source_block ab0243r
_cod_depositor_comments
;
The following automatic conversions were performed:

'_refine_ls_weighting_scheme' value 'calc
w=1/[\s^2^(Fo^2^)+(0.0655P)^2^+0.0000P] where P=(Fo^2^+2Fc^2^)/3' was
changed to 'calc'. New tag '_refine_ls_weighting_details' was
created. The value of the new tag was set to
'w=1/[\s^2^(Fo^2^)+(0.0655P)^2^+0.0000P] where P=(Fo^2^+2Fc^2^)/3'.

Automatic conversion script
Id: cif_fix_values 3143 2015-03-26 13:38:13Z robertas 
;
_cod_original_sg_symbol_H-M Pbca
_cod_database_code 7216276

loop_
_symmetry_equiv_pos_as_xyz
'x, y, z'
'-x+1/2, -y, z+1/2'
'x+1/2, -y+1/2, -z'
'-x, y+1/2, -z+1/2'
'-x, -y, -z'
'x-1/2, y, -z-1/2'
'-x-1/2, y-1/2, z'
'x, -y-1/2, z-1/2'

loop_
_atom_site_label
_atom_site_type_symbol
_atom_site_fract_x
_atom_site_fract_y
_atom_site_fract_z
_atom_site_U_iso_or_equiv
_atom_site_adp_type
_atom_site_occupancy
_atom_site_calc_flag
_atom_site_refinement_flags
C1 C 0.25756(12) 0.65635(18) -0.0165(2) 0.0299(6) Uani 1 d .
C2 C 0.30753(12) 0.62816(19) 0.2014(2) 0.0318(6) Uani 1 d .
C3 C 0.28125(12) 0.57895(17) 0.0766(2) 0.0292(6) Uani 1 d .
C4 C 0.32956(18) 0.5022(2) 0.0207(3) 0.0474(8) Uani 1 d .
C5 C 0.2897(2) 0.4242(3) 0.0926(4) 0.0665(11) Uani 1 d .
C6 C 0.23171(14) 0.4963(2) 0.1104(3) 0.0426(7) Uani 1 d .
O1 O 0.30599(8) 0.70095(14) -0.07520(19) 0.0442(5) Uani 1 d .
H1O H 0.2902 0.7388 -0.1291 0.066 Uiso 1 calc R
O2 O 0.19780(8) 0.67514(14) -0.03425(18) 0.0447(5) Uani 1 d .
O3 O 0.36338(9) 0.60884(16) 0.2460(2) 0.0595(7) Uani 1 d .
O4 O 0.26604(9) 0.68701(15) 0.25254(18) 0.0502(6) Uani 1 d .
H4A H 0.3758(16) 0.512(2) 0.047(3) 0.063(10) Uiso 1 d .
H4B H 0.3254(13) 0.4965(17) -0.074(3) 0.044(8) Uiso 1 d .
H5A H 0.3080(17) 0.412(2) 0.180(4) 0.086(12) Uiso 1 d .
H5B H 0.2775(17) 0.363(3) 0.046(4) 0.092(12) Uiso 1 d .
H6A H 0.2098(12) 0.5005(17) 0.197(3) 0.038(7) Uiso 1 d .
H6B H 0.1978(13) 0.4901(19) 0.041(3) 0.049(8) Uiso 1 d .
N1' N 0.09655(11) 0.65418(16) 0.1439(2) 0.0412(6) Uani 1 d .
C2' C 0.03180(12) 0.64042(19) 0.1124(3) 0.0369(7) Uani 1 d .
N3' N -0.00262(12) 0.63867(17) 0.2245(2) 0.0416(6) Uani 1 d .
C4' C 0.10244(15) 0.6615(2) 0.2775(3) 0.0453(8) Uani 1 d .
C5' C 0.04071(15) 0.6510(2) 0.3283(3) 0.0457(8) Uani 1 d .
C6' C 0.00441(12) 0.63127(18) -0.0204(3) 0.0366(7) Uani 1 d .
C7' C 0.04476(15) 0.6037(2) -0.1246(3) 0.0465(8) Uani 1 d .
C8' C 0.01858(17) 0.5994(2) -0.2500(3) 0.0541(9) Uani 1 d .
C9' C -0.04791(17) 0.6231(2) -0.2723(4) 0.0562(9) Uani 1 d .
C10' C -0.08866(16) 0.6492(2) -0.1687(3) 0.0497(8) Uani 1 d .
C11' C -0.06338(14) 0.6539(2) -0.0434(3) 0.0454(8) Uani 1 d .
H1'N H 0.1333(16) 0.661(2) 0.081(3) 0.079(11) Uiso 1 d .
H3'N H -0.0482(14) 0.629(2) 0.232(3) 0.047(8) Uiso 1 d .
H4' H 0.1446(14) 0.6715(19) 0.323(3) 0.051(8) Uiso 1 d .
H5' H 0.0269(12) 0.6528(18) 0.421(3) 0.043(7) Uiso 1 d .
H7' H 0.0888(16) 0.586(2) -0.112(3) 0.074(11) Uiso 1 d .
H8' H 0.0444(14) 0.5834(19) -0.325(3) 0.053(9) Uiso 1 d .
H9' H -0.0675(13) 0.621(2) -0.356(3) 0.049(8) Uiso 1 d .
H10' H -0.1334(17) 0.665(2) -0.187(3) 0.077(11) Uiso 1 d .
H11' H -0.0950(13) 0.6713(19) 0.036(3) 0.060(9) Uiso 1 d .

loop_
_atom_site_aniso_label
_atom_site_aniso_U_11
_atom_site_aniso_U_22
_atom_site_aniso_U_33
_atom_site_aniso_U_23
_atom_site_aniso_U_13
_atom_site_aniso_U_12
C1 0.0253(15) 0.0403(16) 0.0241(13) -0.0001(12) 0.0003(11) -0.0015(12)
C2 0.0242(15) 0.0387(15) 0.0326(15) 0.0051(13) -0.0022(12) -0.0053(13)
C3 0.0259(13) 0.0355(15) 0.0262(14) -0.0010(11) 0.0007(11) 0.0010(11)
C4 0.056(2) 0.0465(19) 0.0399(19) -0.0017(15) 0.0047(17) 0.0143(16)
C5 0.087(3) 0.041(2) 0.072(3) -0.0005(19) 0.004(2) 0.0019(19)
C6 0.0458(19) 0.0450(18) 0.0370(17) 0.0014(14) -0.0027(16) -0.0118(15)
O1 0.0274(10) 0.0576(13) 0.0474(12) 0.0219(10) 0.0023(9) 0.0022(9)
O2 0.0219(11) 0.0663(14) 0.0460(12) 0.0147(10) -0.0022(9) 0.0004(9)
O3 0.0312(12) 0.0764(16) 0.0709(16) -0.0139(12) -0.0234(11) 0.0071(10)
O4 0.0350(11) 0.0658(13) 0.0498(12) -0.0247(10) -0.0044(9) 0.0084(10)
N1' 0.0236(13) 0.0517(15) 0.0482(17) 0.0033(12) 0.0021(11) 0.0017(11)
C2' 0.0275(16) 0.0364(16) 0.0467(17) 0.0032(13) 0.0042(14) 0.0031(13)
N3' 0.0269(14) 0.0479(15) 0.0499(16) 0.0023(11) 0.0081(13) 0.0030(11)
C4' 0.0359(19) 0.0483(19) 0.052(2) 0.0000(14) -0.0053(15) 0.0033(14)
C5' 0.044(2) 0.050(2) 0.0430(19) 0.0022(15) 0.0025(16) 0.0057(14)
C6' 0.0249(15) 0.0358(16) 0.0492(18) 0.0043(13) 0.0033(13) -0.0028(12)
C7' 0.0307(18) 0.0504(19) 0.058(2) -0.0038(16) 0.0007(16) 0.0041(14)
C8' 0.051(2) 0.063(2) 0.048(2) -0.0120(17) 0.0010(18) 0.0016(17)
C9' 0.055(2) 0.058(2) 0.056(2) -0.0036(17) -0.0153(19) -0.0087(17)
C10' 0.0328(18) 0.0517(19) 0.065(2) 0.0090(17) -0.0092(17) -0.0059(15)
C11' 0.0298(16) 0.0493(19) 0.057(2) 0.0105(16) 0.0019(15) -0.0004(13)

loop_
_atom_type_symbol
_atom_type_description
_atom_type_scat_dispersion_real
_atom_type_scat_dispersion_imag
_atom_type_scat_source
C C 0.0033 0.0016 'International Tables Vol C Tables 4.2.6.8 and 6.1.1.4'
H H 0.0000 0.0000 'International Tables Vol C Tables 4.2.6.8 and 6.1.1.4'
N N 0.0061 0.0033 'International Tables Vol C Tables 4.2.6.8 and 6.1.1.4'
O O 0.0106 0.0060 'International Tables Vol C Tables 4.2.6.8 and 6.1.1.4'

loop_
_geom_angle_atom_site_label_1
_geom_angle_atom_site_label_2
_geom_angle_atom_site_label_3
_geom_angle
_geom_angle_site_symmetry_1
O2 C1 O2 0.0(3) 1
O2 C1 O1 123.3(2) 1
O2 C1 O1 123.3(2) .
O2 C1 C3 123.0(2) 1
O2 C1 C3 123.0(2) .
O1 C1 C3 113.7(2) .
O3 C2 O4 124.9(2) .
O3 C2 C3 121.1(2) .
O4 C2 C3 114.0(2) .
C1 C3 C2 108.1(2) .
C1 C3 C4 116.9(2) .
C2 C3 C4 113.8(2) .
C1 C3 C6 118.0(2) .
C2 C3 C6 111.0(2) .
C4 C3 C6 88.0(2) .
C5 C4 C3 89.4(2) .
C5 C4 H4A 117.2(18) .
C3 C4 H4A 112.9(18) .
C5 C4 H4B 112.2(15) .
C3 C4 H4B 111.8(15) .
H4A C4 H4B 112(2) .
C5 C4 H5B 23.3(9) .
C3 C4 H5B 105.7(9) .
H4A C4 H5B 122(2) .
H4B C4 H5B 90.3(18) .
C4 C5 C6 89.0(2) .
C4 C5 H5A 111(2) .
C6 C5 H5A 106(2) .
C4 C5 H5B 119(2) .
C6 C5 H5B 115(2) .
H5A C5 H5B 113(3) .
C5 C6 C3 88.9(2) .
C5 C6 H5B 24.8(9) .
C3 C6 H5B 107.3(9) .
C5 C6 H6A 118.3(15) .
C3 C6 H6A 115.8(14) .
H5B C6 H6A 120.6(17) .
C5 C6 H6B 111.8(15) .
C3 C6 H6B 109.9(15) .
H5B C6 H6B 89.6(18) .
H6A C6 H6B 110(2) .
C1 O1 H1O 109.5 .
O2 O2 C1 0(10) 1
C2' N1' C4' 109.3(2) .
C2' N1' H1'N 125(2) .
C4' N1' H1'N 126(2) .
N3' C2' N1' 106.7(2) .
N3' C2' C6' 127.1(2) .
N1' C2' C6' 126.2(2) .
C2' N3' C5' 109.8(2) .
C2' N3' H3'N 125.2(18) .
C5' N3' H3'N 124.9(17) .
C5' C4' N1' 107.4(3) .
C5' C4' H4' 128.5(16) .
N1' C4' H4' 124.1(16) .
C4' C5' N3' 106.7(3) .
C4' C5' H5' 128.5(15) .
N3' C5' H5' 124.8(15) .
C7' C6' C11' 119.2(3) .
C7' C6' C2' 121.4(2) .
C11' C6' C2' 119.4(2) .
C6' C7' C8' 120.4(3) .
C6' C7' H7' 121(2) .
C8' C7' H7' 118(2) .
C9' C8' C7' 120.1(3) .
C9' C8' H8' 116.2(17) .
C7' C8' H8' 123.6(17) .
C8' C9' C10' 119.8(3) .
C8' C9' H9' 122.5(17) .
C10' C9' H9' 117.7(17) .
C11' C10' C9' 120.8(3) .
C11' C10' H10' 121(2) .
C9' C10' H10' 118(2) .
C10' C11' C6' 119.7(3) .
C10' C11' H11' 120.7(15) .
C6' C11' H11' 119.6(15) .

loop_
_geom_bond_atom_site_label_1
_geom_bond_atom_site_label_2
_geom_bond_distance
_geom_bond_site_symmetry_2
C1 O2 1.223(3) 1
C1 O2 1.223(3) .
C1 O1 1.286(3) .
C1 C3 1.505(3) .
C2 O3 1.223(3) .
C2 O4 1.267(3) .
C2 C3 1.532(3) .
C3 C4 1.538(4) .
C3 C6 1.544(4) .
C4 C5 1.522(5) .
C4 H4A 0.96(3) .
C4 H4B 0.97(3) .
C4 H5B 2.19(4) .
C5 C6 1.530(4) .
C5 H5A 0.97(4) .
C5 H5B 1.00(4) .
C6 H5B 2.15(4) .
C6 H6A 0.99(3) .
C6 H6B 0.98(3) .
O1 H1O 0.8200 .
O2 O2 0.000(6) 1
N1' C2' 1.333(3) .
N1' C4' 1.368(4) .
N1' H1'N 0.97(3) .
C2' N3' 1.328(3) .
C2' C6' 1.461(4) .
N3' C5' 1.371(4) .
N3' H3'N 0.91(3) .
C4' C5' 1.333(4) .
C4' H4' 0.96(3) .
C5' H5' 0.98(3) .
C6' C7' 1.380(4) .
C6' C11' 1.396(4) .
C7' C8' 1.378(4) .
C7' H7' 0.91(3) .
C8' C9' 1.373(4) .
C8' H8' 0.94(3) .
C9' C10' 1.375(5) .
C9' H9' 0.94(3) .
C10' C11' 1.371(4) .
C10' H10' 0.93(3) .
C11' H11' 1.05(3) .

loop_
_geom_hbond_atom_site_label_D
_geom_hbond_atom_site_label_H
_geom_hbond_atom_site_label_A
_geom_hbond_distance_DH
_geom_hbond_distance_HA
_geom_hbond_distance_DA
_geom_hbond_angle_DHA
_geom_hbond_site_symmetry_A
O1 H1O O4 0.82 1.65 2.469(2) 173.6 8_575
N1' H1'N O2 0.97(3) 1.75(3) 2.716(3) 178(3) 1
N3' H3'N O3 0.91(3) 1.79(3) 2.697(3) 177(3) 6_556
